data_7040965
loop_
_publ_author_name
'Zhang, Guang-Lin'
'Wang, Sheng'
'Hou, Jin-Le'
'Mo, Chong-Jiao'
'Que, Chen-Jie'
'Zhu, Qin-Yu'
'Dai, Jie'

_publ_section_title
;
 A lanthanide-titanium (LnTi11) oxo-cluster, a potential molecule based
 fluorescent labelling agent and photocatalyst.
;
_journal_issue 44
_journal_name_full 'Dalton transactions (Cambridge, England : 2003)'
_journal_page_first 17681
_journal_page_last 17686
_journal_paper_doi 10.1039/c6dt03034c
_journal_volume 45
_journal_year 2016
_chemical_formula_sum 'C51 H121 Gd N2 O37 Ti11'
_chemical_formula_weight 2038.64
_space_group_crystal_system monoclinic
_space_group_IT_number 4
_space_group_name_Hall 'P 2yb'
_space_group_name_H-M_alt 'P 1 21 1'
_symmetry_space_group_name_Hall 'P 2yb'
_symmetry_space_group_name_H-M 'P 1 21 1'
_audit_creation_method SHELXL-2014/7
_audit_update_record
;
2016-09-29 deposited with the CCDC.
2016-10-04 downloaded from the CCDC.
;
_cell_angle_alpha 90
_cell_angle_beta 90.753(7)
_cell_angle_gamma 90
_cell_formula_units_Z 2
_cell_length_a 15.393(5)
_cell_length_b 15.023(4)
_cell_length_c 20.366(6)
_cell_measurement_reflns_used 18738
_cell_measurement_temperature 293(2)
_cell_measurement_theta_max 27.5
_cell_measurement_theta_min 3.0
_cell_volume 4709(2)
_computing_cell_refinement 'CrystalClear (Rigaku Corp., 2000)'
_computing_data_collection 'CrystalClear (Rigaku Corp., 2000)'
_computing_data_reduction 'CrystalClear (Rigaku Corp., 2000)'
_computing_molecular_graphics 'SHELXL-2014/7 (Sheldrick, 2014)'
_computing_publication_material 'SHELXL-2014/7 (Sheldrick, 2014)'
_computing_structure_refinement 'SHELXL-2014/7 (Sheldrick, 2014)'
_computing_structure_solution 'SHELXL-2014/7 (Sheldrick, 2014)'
_diffrn_ambient_temperature 293(2)
_diffrn_measured_fraction_theta_full 0.993
_diffrn_measured_fraction_theta_max 0.993
_diffrn_measurement_device_type 'Rigaku Saturn'
_diffrn_radiation_type MoK\a
_diffrn_radiation_wavelength 0.71075
_diffrn_reflns_av_R_equivalents 0.0285
_diffrn_reflns_av_unetI/netI 0.0700
_diffrn_reflns_Laue_measured_fraction_full 0.993
_diffrn_reflns_Laue_measured_fraction_max 0.993
_diffrn_reflns_limit_h_max 18
_diffrn_reflns_limit_h_min -18
_diffrn_reflns_limit_k_max 16
_diffrn_reflns_limit_k_min -17
_diffrn_reflns_limit_l_max 24
_diffrn_reflns_limit_l_min -17
_diffrn_reflns_number 19011
_diffrn_reflns_point_group_measured_fraction_full 0.994
_diffrn_reflns_point_group_measured_fraction_max 0.994
_diffrn_reflns_theta_full 24.999
_diffrn_reflns_theta_max 24.999
_diffrn_reflns_theta_min 3.001
_exptl_absorpt_coefficient_mu 1.642
_exptl_absorpt_correction_T_max 1.0000
_exptl_absorpt_correction_T_min 0.5504
_exptl_absorpt_correction_type multi-scan
_exptl_absorpt_process_details 'Jacobson, R. (1998) Private communication'
_exptl_crystal_colour Colorless
_exptl_crystal_density_diffrn 1.438
_exptl_crystal_description Block
_exptl_crystal_F_000 2086
_exptl_crystal_size_max 0.700
_exptl_crystal_size_mid 0.450
_exptl_crystal_size_min 0.200
_refine_diff_density_max 1.121
_refine_diff_density_min -0.786
_refine_diff_density_rms 0.106
_refine_ls_abs_structure_details
;
 Refined as an inversion twin.
;
_refine_ls_abs_structure_Flack 0.47(2)
_refine_ls_extinction_method none
_refine_ls_goodness_of_fit_ref 1.114
_refine_ls_hydrogen_treatment undef
_refine_ls_matrix_type full
_refine_ls_number_parameters 903
_refine_ls_number_reflns 13771
_refine_ls_number_restraints 264
_refine_ls_restrained_S_all 1.136
_refine_ls_R_factor_all 0.0861
_refine_ls_R_factor_gt 0.0683
_refine_ls_shift/su_max 0.000
_refine_ls_shift/su_mean 0.000
_refine_ls_structure_factor_coef Fsqd
_refine_ls_weighting_details 'w=1/[\s^2^(Fo^2^)+(0.0116P)^2^+25.0000P] where P=(Fo^2^+2Fc^2^)/3'
_refine_ls_weighting_scheme calc
_refine_ls_wR_factor_gt 0.1390
_refine_ls_wR_factor_ref 0.1475
_reflns_Friedel_coverage 0.922
_reflns_Friedel_fraction_full 0.996
_reflns_Friedel_fraction_max 0.996
_reflns_number_gt 10887
_reflns_number_total 13771
_reflns_threshold_expression 'I > 2\s(I)'
_cod_data_source_file c6dt03034c2.cif
_cod_data_source_block 3
_cod_depositor_comments 'Adding full bibliography for 7040963--7040965.cif.'
_cod_database_code 7040965
_shelx_shelxl_version_number 2014/7
_shelx_space_group_comment
;
The symmetry employed for this shelxl refinement is uniquely defined
by the following loop, which should always be used as a source of
symmetry information in preference to the above space-group names.
They are only intended as comments.
;
_shelx_estimated_absorpt_t_min 0.393
_shelx_estimated_absorpt_t_max 0.735

loop_
_space_group_symop_operation_xyz
'x, y, z'
'-x, y+1/2, -z'

loop_
_atom_site_label
_atom_site_type_symbol
_atom_site_fract_x
_atom_site_fract_y
_atom_site_fract_z
_atom_site_U_iso_or_equiv
_atom_site_adp_type
_atom_site_occupancy
_atom_site_site_symmetry_order
_atom_site_calc_flag
_atom_site_refinement_flags_posn
_atom_site_refinement_flags_adp
Gd1 Gd 0.40815(5) 0.87603(6) 0.23918(4) 0.0634(3) Uani 1 1 d . .
Ti1 Ti 0.43500(19) 0.6837(2) 0.32173(16) 0.0539(8) Uani 1 1 d . .
Ti2 Ti 0.26352(19) 0.83349(19) 0.35386(15) 0.0522(7) Uani 1 1 d . .
Ti3 Ti 0.38979(18) 0.6896(2) 0.15222(15) 0.0520(7) Uani 1 1 d . .
Ti4 Ti 0.15372(17) 0.8848(2) 0.23614(14) 0.0551(7) Uani 1 1 d . .
Ti5 Ti 0.2315(2) 0.7947(2) 0.11101(15) 0.0588(8) Uani 1 1 d . .
Ti6 Ti 0.2762(2) 0.5991(2) 0.39096(15) 0.0555(8) Uani 1 1 d . .
Ti7 Ti 0.3519(2) 0.5085(2) 0.26698(15) 0.0561(8) Uani 1 1 d . .
Ti8 Ti 0.11453(18) 0.7054(2) 0.35038(14) 0.0492(7) Uani 1 1 d . .
Ti9 Ti 0.24173(19) 0.5594(2) 0.14673(15) 0.0554(8) Uani 1 1 d . .
Ti10 Ti 0.12142(19) 0.5511(2) 0.25924(15) 0.0574(8) Uani 1 1 d . .
Ti11 Ti 0.06641(18) 0.7151(2) 0.17674(15) 0.0561(8) Uani 1 1 d . .
O1 O 0.5404(7) 0.7150(8) 0.3487(6) 0.067(3) Uani 1 1 d . .
O2 O 0.4669(7) 0.5545(8) 0.2953(6) 0.064(3) Uani 1 1 d . .
O3 O 0.3771(6) 0.7965(7) 0.3354(5) 0.053(3) Uani 1 1 d . .
O4 O 0.3232(6) 0.6256(6) 0.3044(4) 0.042(2) Uani 1 1 d . .
O5 O 0.4435(7) 0.7238(8) 0.2297(6) 0.053(3) Uani 1 1 d . .
O6 O 0.3944(7) 0.6397(8) 0.4123(5) 0.058(3) Uani 1 1 d . .
O7 O 0.2640(8) 0.9107(8) 0.4192(6) 0.075(4) Uani 1 1 d . .
O8 O 0.2279(6) 0.7213(7) 0.3916(5) 0.048(3) Uani 1 1 d . .
O9 O 0.1398(6) 0.8217(7) 0.3210(5) 0.050(3) Uani 1 1 d . .
O10 O 0.2675(6) 0.8983(6) 0.2713(5) 0.052(3) Uani 1 1 d . .
O11 O 0.3586(6) 0.5701(7) 0.1806(5) 0.053(3) Uani 1 1 d . .
O12 O 0.3449(6) 0.8089(7) 0.1489(5) 0.053(3) Uani 1 1 d . .
O13 O 0.2740(7) 0.6694(7) 0.1083(5) 0.054(3) Uani 1 1 d . .
O14 O 0.4682(7) 0.6779(9) 0.0923(6) 0.075(4) Uani 1 1 d D U
O15 O 0.1795(6) 0.7666(7) 0.1972(5) 0.046(2) Uani 1 1 d . .
O16 O 0.1881(7) 0.9157(7) 0.1433(6) 0.070(3) Uani 1 1 d . .
O17 O 0.2558(8) 0.8271(9) 0.0271(6) 0.080(4) Uani 1 1 d . .
O18 O 0.1108(8) 0.9900(8) 0.2582(6) 0.071(3) Uani 1 1 d . U
O19 O 0.2398(8) 0.5657(9) 0.4688(6) 0.074(3) Uani 1 1 d . U
O20 O 0.3142(7) 0.4788(7) 0.3597(6) 0.062(3) Uani 1 1 d . .
O21 O 0.1596(7) 0.5843(7) 0.3456(5) 0.057(3) Uani 1 1 d . .
O22 O 0.0325(7) 0.8366(8) 0.2064(6) 0.066(3) Uani 1 1 d . .
O23 O 0.3820(8) 0.4014(8) 0.2397(6) 0.075(4) Uani 1 1 d . U
O24 O 0.2301(7) 0.5019(7) 0.2330(5) 0.052(3) Uani 1 1 d . .
O25 O 0.0342(11) 0.7103(14) 0.4104(9) 0.133(4) Uani 1 1 d D .
O26 O 0.0652(7) 0.6674(8) 0.2692(5) 0.057(3) Uani 1 1 d . .
O27 O 0.2363(9) 0.4766(9) 0.0859(6) 0.086(4) Uani 1 1 d . U
O28 O 0.1263(6) 0.5958(7) 0.1685(5) 0.058(3) Uani 1 1 d . .
O29 O 0.0436(8) 0.4628(8) 0.2650(7) 0.086(4) Uani 1 1 d . .
O30 O -0.0366(7) 0.6724(10) 0.1535(6) 0.084(4) Uani 1 1 d . U
O31 O 0.1058(8) 0.7516(10) 0.0876(6) 0.080(4) Uani 1 1 d . .
O32 O 0.5654(9) 0.8994(13) 0.2474(9) 0.123(6) Uani 1 1 d . .
O33 O 0.5133(11) 0.8962(17) 0.1472(8) 0.153(9) Uani 1 1 d . .
O34 O 0.6516(12) 0.908(2) 0.1645(12) 0.259(15) Uani 1 1 d . U
O35 O 0.4306(11) 0.9885(10) 0.3288(8) 0.107(5) Uani 1 1 d . .
O36 O 0.4152(13) 1.0374(11) 0.2349(11) 0.131(6) Uani 1 1 d . U
O37 O 0.4390(19) 1.1276(14) 0.3170(11) 0.193(11) Uani 1 1 d . .
N1 N 0.5784(16) 0.903(2) 0.1850(13) 0.181(15) Uani 1 1 d . .
N2 N 0.4274(18) 1.0538(17) 0.2982(14) 0.126(7) Uani 1 1 d . U
C1 C 0.6203(16) 0.748(2) 0.3784(17) 0.142(10) Uani 1 1 d . U
C2 C 0.6900(16) 0.744(3) 0.327(2) 0.189(14) Uani 1 1 d . U
C3 C 0.604(2) 0.838(2) 0.4065(17) 0.171(12) Uani 1 1 d . U
C4 C 0.5548(14) 0.519(2) 0.2838(12) 0.121(9) Uani 1 1 d D U
C5 C 0.5895(17) 0.542(3) 0.2193(16) 0.171(13) Uani 1 1 d . U
C6 C 0.585(2) 0.480(4) 0.3437(17) 0.27(3) Uani 1 1 d D .
C7 C 0.4423(15) 0.6501(15) 0.4749(10) 0.099(7) Uani 1 1 d D U
C8 C 0.4477(17) 0.5587(17) 0.5085(12) 0.129(9) Uani 1 1 d D U
C9 C 0.4039(17) 0.7293(19) 0.5104(12) 0.122(9) Uani 1 1 d D .
C10 C 0.289(2) 0.954(2) 0.4817(14) 0.138(10) Uani 1 1 d . U
C11 C 0.230(2) 0.921(2) 0.5297(13) 0.160(12) Uani 1 1 d . U
C12 C 0.293(2) 1.048(2) 0.4722(18) 0.167(14) Uani 1 1 d . .
C13 C 0.5395(18) 0.673(2) 0.0454(15) 0.156(9) Uani 1 1 d D U
C14 C 0.513(3) 0.639(3) -0.0201(18) 0.25(2) Uani 1 1 d D U
C15 C 0.618(2) 0.698(3) 0.081(2) 0.225(15) Uani 1 1 d D U
C16 C 0.1917(18) 0.9979(18) 0.1036(18) 0.155(12) Uani 1 1 d D U
C17 C 0.276(2) 1.0416(17) 0.1144(19) 0.166(13) Uani 1 1 d . U
C18 C 0.1049(19) 1.0359(19) 0.1012(16) 0.147(12) Uani 1 1 d D U
C19 C 0.3197(18) 0.825(2) -0.0237(13) 0.145(10) Uani 1 1 d D U
C20 C 0.387(2) 0.895(3) -0.0055(14) 0.180(13) Uani 1 1 d . U
C21 C 0.279(2) 0.863(3) -0.0813(13) 0.202(13) Uani 1 1 d D U
C22 C 0.103(2) 1.070(2) 0.2961(17) 0.145(9) Uani 1 1 d D U
C23 C 0.049(3) 1.049(2) 0.354(2) 0.26(3) Uani 1 1 d D .
C24 C 0.187(3) 1.114(2) 0.306(2) 0.192(14) Uani 1 1 d . U
C25 C 0.1946(18) 0.5582(18) 0.5310(14) 0.137(8) Uani 1 1 d D U
C26 C 0.144(3) 0.478(2) 0.530(2) 0.232(16) Uani 1 1 d D U
C27 C 0.1685(19) 0.6479(19) 0.5561(13) 0.156(12) Uani 1 1 d D .
C28 C 0.3026(18) 0.3951(14) 0.3967(12) 0.105(7) Uani 1 1 d . U
C29 C 0.387(2) 0.3416(16) 0.3969(14) 0.145(11) Uani 1 1 d . U
C30 C 0.222(2) 0.3522(19) 0.3758(13) 0.147(12) Uani 1 1 d . .
C31 C -0.0488(10) 0.881(2) 0.2176(9) 0.089(6) Uani 1 1 d D .
C32 C -0.1024(15) 0.888(3) 0.1599(11) 0.151(12) Uani 1 1 d D .
C33 C -0.0905(13) 0.853(2) 0.2799(12) 0.118(10) Uani 1 1 d . .
C34 C 0.395(2) 0.3177(18) 0.2110(16) 0.137(9) Uani 1 1 d D U
C35 C 0.465(2) 0.311(3) 0.166(2) 0.24(2) Uani 1 1 d D .
C36 C 0.313(2) 0.277(2) 0.1934(19) 0.186(17) Uani 1 1 d . .
C37 C -0.0490(15) 0.6966(19) 0.4346(13) 0.133(4) Uani 1 1 d D .
C38 C -0.0801(17) 0.733(2) 0.4924(13) 0.133(4) Uani 1 1 d D U
C39 C -0.0923(17) 0.6203(18) 0.4005(13) 0.133(4) Uani 1 1 d D U
C40 C 0.251(2) 0.443(2) 0.0257(17) 0.160(9) Uani 1 1 d D U
C41 C 0.211(2) 0.359(2) 0.0103(17) 0.196(14) Uani 1 1 d D U
C42 C 0.334(3) 0.474(3) -0.0009(19) 0.234(16) Uani 1 1 d D U
C43 C 0.007(2) 0.383(2) 0.2642(17) 0.183(13) Uani 1 1 d D U
C44 C -0.046(3) 0.368(3) 0.322(2) 0.257(17) Uani 1 1 d D U
C45 C 0.015(3) 0.341(3) 0.202(2) 0.27(3) Uani 1 1 d D .
C46 C -0.1080(18) 0.612(2) 0.1412(16) 0.143(8) Uani 1 1 d D U
C47 C -0.164(2) 0.615(2) 0.199(2) 0.210(15) Uani 1 1 d . U
C48 C -0.080(3) 0.547(3) 0.092(2) 0.248(17) Uani 1 1 d D U
C49 C 0.0632(18) 0.735(2) 0.0253(12) 0.123(9) Uani 1 1 d . U
C50 C 0.099(2) 0.654(3) -0.0058(14) 0.155(12) Uani 1 1 d . U
C51 C 0.043(2) 0.816(2) -0.0053(15) 0.171(13) Uani 1 1 d . U

loop_
_atom_site_aniso_label
_atom_site_aniso_U_11
_atom_site_aniso_U_22
_atom_site_aniso_U_33
_atom_site_aniso_U_23
_atom_site_aniso_U_13
_atom_site_aniso_U_12
Gd1 0.0570(5) 0.0629(5) 0.0706(5) 0.0014(6) 0.0127(4) -0.0127(5)
Ti1 0.0428(16) 0.065(2) 0.054(2) -0.0036(16) 0.0010(13) 0.0043(16)
Ti2 0.0485(17) 0.0516(16) 0.0567(19) -0.0073(15) 0.0076(14) -0.0046(14)
Ti3 0.0452(16) 0.0625(19) 0.0486(18) 0.0012(15) 0.0150(13) 0.0014(15)
Ti4 0.0527(16) 0.0547(17) 0.0580(17) 0.0049(18) 0.0070(13) 0.0059(17)
Ti5 0.0584(19) 0.074(2) 0.0445(18) 0.0064(16) 0.0061(14) 0.0050(17)
Ti6 0.0596(19) 0.0596(19) 0.0476(18) 0.0052(15) 0.0098(14) 0.0025(16)
Ti7 0.0601(19) 0.0492(17) 0.0592(19) -0.0014(15) 0.0106(15) 0.0066(15)
Ti8 0.0418(15) 0.0579(18) 0.0483(17) -0.0030(15) 0.0139(12) -0.0038(15)
Ti9 0.0569(18) 0.0617(19) 0.0479(18) -0.0146(15) 0.0076(14) -0.0045(16)
Ti10 0.0542(17) 0.0613(19) 0.0571(18) -0.0069(15) 0.0133(14) -0.0101(16)
Ti11 0.0422(16) 0.072(2) 0.054(2) -0.0012(16) -0.0023(13) -0.0039(16)
O1 0.059(7) 0.076(8) 0.067(8) -0.002(7) 0.009(6) -0.007(7)
O2 0.055(7) 0.071(8) 0.065(8) 0.004(6) 0.009(6) 0.020(6)
O3 0.044(6) 0.052(7) 0.063(7) -0.008(6) 0.002(5) -0.005(5)
O4 0.045(6) 0.048(6) 0.034(5) -0.006(4) 0.001(4) -0.002(5)
O5 0.038(6) 0.060(7) 0.060(7) -0.004(6) 0.011(5) 0.003(5)
O6 0.057(7) 0.074(8) 0.044(6) 0.008(6) 0.000(5) 0.005(6)
O7 0.082(8) 0.072(8) 0.070(8) -0.019(6) 0.015(7) -0.007(7)
O8 0.056(6) 0.048(6) 0.040(6) -0.009(5) 0.013(5) 0.002(5)
O9 0.047(6) 0.049(6) 0.053(7) -0.001(5) 0.012(5) -0.008(5)
O10 0.046(6) 0.045(7) 0.064(7) -0.003(5) 0.006(5) -0.002(5)
O11 0.051(6) 0.057(7) 0.050(7) -0.006(5) 0.005(5) 0.003(6)
O12 0.045(6) 0.064(7) 0.051(6) 0.015(5) 0.011(5) -0.008(5)
O13 0.054(7) 0.070(8) 0.037(6) 0.001(5) -0.002(5) -0.009(6)
O14 0.068(7) 0.104(9) 0.054(7) 0.014(7) 0.026(6) 0.013(7)
O15 0.038(5) 0.049(6) 0.052(6) 0.005(5) -0.002(5) 0.003(5)
O16 0.072(8) 0.069(8) 0.069(8) 0.028(6) 0.011(6) 0.014(6)
O17 0.074(8) 0.117(11) 0.050(7) 0.015(7) 0.015(6) 0.021(8)
O18 0.077(8) 0.062(8) 0.075(8) 0.002(6) 0.008(7) 0.007(7)
O19 0.080(8) 0.090(9) 0.054(7) 0.007(7) 0.014(6) -0.008(7)
O20 0.071(8) 0.052(7) 0.063(8) 0.006(6) 0.016(6) 0.000(6)
O21 0.065(7) 0.061(7) 0.047(7) -0.004(5) 0.018(5) -0.013(6)
O22 0.048(6) 0.080(8) 0.069(8) -0.006(6) 0.006(6) 0.008(6)
O23 0.080(8) 0.059(9) 0.086(9) -0.005(7) 0.021(7) -0.007(7)
O24 0.053(6) 0.046(6) 0.058(7) -0.008(5) 0.010(5) -0.012(5)
O25 0.110(9) 0.162(11) 0.129(10) -0.003(8) 0.056(7) -0.016(8)
O26 0.043(6) 0.077(8) 0.051(7) -0.011(6) -0.002(5) -0.009(6)
O27 0.101(10) 0.092(10) 0.067(8) -0.031(7) 0.004(7) -0.009(8)
O28 0.042(6) 0.076(8) 0.055(7) -0.011(6) 0.000(5) -0.011(6)
O29 0.088(9) 0.066(8) 0.105(11) -0.008(8) 0.020(8) -0.040(8)
O30 0.048(7) 0.118(11) 0.083(9) -0.016(8) -0.014(6) -0.004(7)
O31 0.064(8) 0.122(12) 0.055(8) -0.004(8) -0.006(6) 0.015(8)
O32 0.080(10) 0.153(18) 0.135(14) -0.018(14) 0.005(10) -0.036(11)
O33 0.095(11) 0.26(3) 0.100(12) -0.011(15) 0.030(9) -0.106(16)
O34 0.107(14) 0.43(4) 0.24(2) -0.05(2) 0.089(15) -0.13(2)
O35 0.136(14) 0.073(11) 0.111(13) 0.012(9) -0.013(11) -0.003(10)
O36 0.171(16) 0.079(11) 0.142(15) 0.012(12) 0.003(15) -0.015(11)
O37 0.30(3) 0.098(15) 0.18(2) -0.036(15) -0.01(2) -0.062(18)
N1 0.114(19) 0.29(4) 0.14(2) -0.06(3) 0.072(17) -0.11(2)
N2 0.183(19) 0.075(13) 0.119(16) 0.006(15) 0.016(17) -0.009(15)
C1 0.062(13) 0.15(2) 0.21(3) -0.04(2) -0.017(15) -0.032(17)
C2 0.053(15) 0.22(3) 0.29(4) -0.03(3) 0.014(18) -0.039(19)
C3 0.15(2) 0.18(3) 0.19(3) -0.05(2) 0.00(2) -0.10(2)
C4 0.075(14) 0.18(2) 0.111(18) -0.005(18) -0.003(12) 0.079(16)
C5 0.104(18) 0.25(3) 0.16(2) 0.07(2) 0.079(17) 0.09(2)
C6 0.15(3) 0.49(8) 0.17(4) 0.09(4) 0.00(3) 0.16(4)
C7 0.104(17) 0.139(19) 0.055(13) 0.012(13) -0.017(12) 0.001(16)
C8 0.128(19) 0.16(2) 0.099(18) 0.070(16) -0.027(15) 0.023(18)
C9 0.12(2) 0.16(2) 0.082(17) -0.047(17) 0.009(15) -0.012(19)
C10 0.19(3) 0.13(2) 0.095(19) -0.060(17) 0.005(17) -0.03(2)
C11 0.20(3) 0.20(3) 0.078(17) -0.046(18) 0.035(16) -0.01(2)
C12 0.16(3) 0.12(2) 0.22(4) -0.09(2) -0.02(2) -0.03(2)
C13 0.127(15) 0.195(17) 0.146(16) -0.019(15) 0.052(13) 0.017(15)
C14 0.26(4) 0.31(4) 0.18(3) -0.04(3) 0.05(3) 0.11(3)
C15 0.11(2) 0.23(3) 0.34(4) -0.03(3) 0.07(2) -0.03(3)
C16 0.13(2) 0.086(18) 0.25(3) 0.10(2) 0.01(2) 0.000(16)
C17 0.18(3) 0.076(18) 0.24(3) 0.08(2) -0.03(2) -0.043(17)
C18 0.16(2) 0.11(2) 0.17(3) 0.063(18) -0.01(2) 0.071(19)
C19 0.150(18) 0.190(19) 0.096(14) 0.059(14) 0.054(13) -0.018(15)
C20 0.23(3) 0.18(3) 0.14(2) 0.01(2) 0.11(2) -0.05(2)
C21 0.20(2) 0.30(3) 0.103(17) 0.07(2) 0.037(17) 0.01(3)
C22 0.144(18) 0.111(17) 0.18(2) -0.051(15) 0.042(17) -0.021(15)
C23 0.26(5) 0.14(3) 0.39(7) -0.13(4) 0.18(5) -0.05(3)
C24 0.22(3) 0.13(2) 0.23(3) -0.06(2) 0.00(3) -0.07(2)
C25 0.146(18) 0.142(17) 0.125(16) -0.022(16) 0.079(14) -0.005(15)
C26 0.24(3) 0.18(3) 0.28(3) 0.02(3) 0.13(3) -0.03(2)
C27 0.17(3) 0.19(3) 0.12(2) -0.05(2) 0.087(19) 0.01(2)
C28 0.14(2) 0.055(14) 0.118(18) 0.026(13) 0.023(16) 0.021(13)
C29 0.20(3) 0.092(18) 0.14(2) 0.028(16) -0.02(2) 0.056(17)
C30 0.22(3) 0.11(2) 0.11(2) 0.012(16) 0.03(2) -0.08(2)
C31 0.044(9) 0.135(17) 0.087(14) 0.005(17) -0.002(9) 0.030(15)
C32 0.106(18) 0.25(3) 0.096(18) 0.01(3) -0.002(14) 0.06(3)
C33 0.074(14) 0.17(3) 0.108(18) 0.041(18) 0.028(12) 0.032(17)
C34 0.142(18) 0.103(17) 0.16(2) -0.057(15) 0.021(17) -0.017(16)
C35 0.22(4) 0.28(5) 0.24(4) -0.18(4) 0.14(3) -0.09(3)
C36 0.20(3) 0.13(3) 0.22(4) -0.11(3) 0.06(3) -0.08(3)
C37 0.110(9) 0.162(11) 0.129(10) -0.003(8) 0.056(7) -0.016(8)
C38 0.110(9) 0.162(11) 0.129(10) -0.003(8) 0.056(7) -0.016(8)
C39 0.110(9) 0.162(11) 0.129(10) -0.003(8) 0.056(7) -0.016(8)
C40 0.182(19) 0.160(18) 0.140(17) -0.081(15) 0.022(16) -0.008(17)
C41 0.19(3) 0.17(3) 0.22(3) -0.12(3) -0.05(2) 0.04(2)
C42 0.28(3) 0.25(3) 0.18(3) -0.08(2) 0.10(2) -0.01(3)
C43 0.26(4) 0.11(2) 0.18(3) 0.01(3) 0.04(3) -0.09(3)
C44 0.25(4) 0.21(3) 0.31(4) 0.09(3) 0.08(3) -0.08(3)
C45 0.37(6) 0.17(4) 0.26(5) -0.07(4) -0.07(5) -0.11(4)
C46 0.113(15) 0.164(18) 0.154(18) -0.042(15) 0.023(14) -0.087(14)
C47 0.17(3) 0.18(3) 0.28(3) -0.07(3) 0.12(2) -0.11(2)
C48 0.26(3) 0.23(3) 0.26(4) -0.11(3) 0.05(3) -0.13(3)
C49 0.114(18) 0.18(3) 0.071(16) -0.005(15) -0.041(14) -0.007(18)
C50 0.15(2) 0.22(3) 0.10(2) -0.07(2) -0.031(17) -0.01(2)
C51 0.16(2) 0.25(3) 0.10(2) 0.01(2) -0.060(19) 0.04(2)

loop_
_atom_type_symbol
_atom_type_description
_atom_type_scat_dispersion_real
_atom_type_scat_dispersion_imag
_atom_type_scat_source
C C 0.0033 0.0016 'International Tables Vol C Tables 4.2.6.8 and 6.1.1.4'
H H 0.0000 0.0000 'International Tables Vol C Tables 4.2.6.8 and 6.1.1.4'
N N 0.0061 0.0033 'International Tables Vol C Tables 4.2.6.8 and 6.1.1.4'
O O 0.0106 0.0060 'International Tables Vol C Tables 4.2.6.8 and 6.1.1.4'
Ti Ti 0.2776 0.4457 'International Tables Vol C Tables 4.2.6.8 and 6.1.1.4'
Gd Gd -0.1653 3.9035 'International Tables Vol C Tables 4.2.6.8 and 6.1.1.4'

loop_
_geom_angle_atom_site_label_1
_geom_angle_atom_site_label_2
_geom_angle_atom_site_label_3
_geom_angle
O10 Gd1 O12 84.3(4)
O10 Gd1 O3 68.5(3)
O12 Gd1 O3 110.7(3)
O10 Gd1 O5 112.6(3)
O12 Gd1 O5 66.8(4)
O3 Gd1 O5 68.0(4)
O10 Gd1 O36 84.7(5)
O12 Gd1 O36 115.3(6)
O3 Gd1 O36 123.2(6)
O5 Gd1 O36 162.6(5)
O10 Gd1 O32 153.5(5)
O12 Gd1 O32 121.7(5)
O3 Gd1 O32 103.2(5)
O5 Gd1 O32 85.2(5)
O36 Gd1 O32 79.3(7)
O10 Gd1 O33 144.6(5)
O12 Gd1 O33 74.2(5)
O3 Gd1 O33 145.5(6)
O5 Gd1 O33 84.5(7)
O36 Gd1 O33 79.8(8)
O32 Gd1 O33 52.2(5)
O10 Gd1 O35 79.4(5)
O12 Gd1 O35 158.3(4)
O3 Gd1 O35 76.3(5)
O5 Gd1 O35 133.1(5)
O36 Gd1 O35 49.3(6)
O32 Gd1 O35 74.2(6)
O33 Gd1 O35 112.2(6)
O10 Gd1 N1 162.4(8)
O12 Gd1 N1 97.7(6)
O3 Gd1 N1 125.9(8)
O5 Gd1 N1 83.9(8)
O36 Gd1 N1 78.7(9)
O32 Gd1 N1 26.4(6)
O33 Gd1 N1 25.8(6)
O35 Gd1 N1 93.8(7)
O10 Gd1 N2 80.9(6)
O12 Gd1 N2 139.8(6)
O3 Gd1 N2 98.1(6)
O5 Gd1 N2 153.0(6)
O36 Gd1 N2 26.4(6)
O32 Gd1 N2 75.4(7)
O33 Gd1 N2 97.6(7)
O35 Gd1 N2 22.9(6)
N1 Gd1 N2 86.6(8)
O10 Gd1 Ti2 35.0(3)
O12 Gd1 Ti2 101.4(2)
O3 Gd1 Ti2 33.6(3)
O5 Gd1 Ti2 91.6(3)
O36 Gd1 Ti2 104.4(5)
O32 Gd1 Ti2 130.7(4)
O33 Gd1 Ti2 175.0(5)
O35 Gd1 Ti2 72.8(4)
N1 Gd1 Ti2 156.9(6)
N2 Gd1 Ti2 87.3(5)
O10 Gd1 Ti3 101.6(2)
O12 Gd1 Ti3 34.2(3)
O3 Gd1 Ti3 90.0(3)
O5 Gd1 Ti3 32.6(3)
O36 Gd1 Ti3 145.7(5)
O32 Gd1 Ti3 103.6(5)
O33 Gd1 Ti3 75.8(5)
O35 Gd1 Ti3 164.9(4)
N1 Gd1 Ti3 89.2(6)
N2 Gd1 Ti3 171.9(5)
Ti2 Gd1 Ti3 99.21(7)
O1 Ti1 O3 98.4(5)
O1 Ti1 O4 167.1(5)
O3 Ti1 O4 90.6(4)
O1 Ti1 O5 98.1(5)
O3 Ti1 O5 84.6(5)
O4 Ti1 O5 91.9(4)
O1 Ti1 O6 95.5(5)
O3 Ti1 O6 90.4(5)
O4 Ti1 O6 75.1(4)
O5 Ti1 O6 166.1(4)
O1 Ti1 O2 96.3(5)
O3 Ti1 O2 165.2(5)
O4 Ti1 O2 75.3(4)
O5 Ti1 O2 91.2(5)
O6 Ti1 O2 90.4(5)
O1 Ti1 Ti6 133.7(4)
O3 Ti1 Ti6 85.8(3)
O4 Ti1 Ti6 37.4(3)
O5 Ti1 Ti6 128.1(3)
O6 Ti1 Ti6 38.3(3)
O2 Ti1 Ti6 85.7(3)
O1 Ti1 Ti7 134.7(4)
O3 Ti1 Ti7 126.9(3)
O4 Ti1 Ti7 37.4(3)
O5 Ti1 Ti7 87.1(4)
O6 Ti1 Ti7 85.5(3)
O2 Ti1 Ti7 38.5(3)
Ti6 Ti1 Ti7 59.80(10)
O1 Ti1 Gd1 91.9(4)
O3 Ti1 Gd1 42.8(3)
O4 Ti1 Gd1 101.0(3)
O5 Ti1 Gd1 43.4(3)
O6 Ti1 Gd1 133.2(3)
O2 Ti1 Gd1 134.6(3)
Ti6 Ti1 Gd1 119.03(11)
Ti7 Ti1 Gd1 119.85(11)
O7 Ti2 O3 110.6(5)
O7 Ti2 O8 105.7(5)
O3 Ti2 O8 95.3(5)
O7 Ti2 O10 108.9(5)
O3 Ti2 O10 86.2(4)
O8 Ti2 O10 142.4(4)
O7 Ti2 O9 107.6(5)
O3 Ti2 O9 141.7(5)
O8 Ti2 O9 77.5(4)
O10 Ti2 O9 78.3(4)
O7 Ti2 Ti8 115.8(4)
O3 Ti2 Ti8 121.3(3)
O8 Ti2 Ti8 39.5(3)
O10 Ti2 Ti8 109.5(3)
O9 Ti2 Ti8 38.4(3)
O7 Ti2 Ti4 115.4(4)
O3 Ti2 Ti4 115.4(4)
O8 Ti2 Ti4 112.3(3)
O10 Ti2 Ti4 37.7(3)
O9 Ti2 Ti4 40.7(3)
Ti8 Ti2 Ti4 73.99(11)
O7 Ti2 Gd1 114.2(4)
O3 Ti2 Gd1 43.8(3)
O8 Ti2 Gd1 130.2(3)
O10 Ti2 Gd1 42.6(3)
O9 Ti2 Gd1 115.0(3)
Ti8 Ti2 Gd1 129.01(11)
Ti4 Ti2 Gd1 76.40(9)
O14 Ti3 O5 108.8(5)
O14 Ti3 O12 108.8(5)
O5 Ti3 O12 85.8(5)
O14 Ti3 O11 106.9(5)
O5 Ti3 O11 96.4(5)
O12 Ti3 O11 141.3(4)
O14 Ti3 O13 107.1(5)
O5 Ti3 O13 144.0(5)
O12 Ti3 O13 78.9(4)
O11 Ti3 O13 76.8(4)
O14 Ti3 Ti9 116.2(5)
O5 Ti3 Ti9 123.0(4)
O12 Ti3 Ti9 109.5(3)
O11 Ti3 Ti9 38.9(3)
O13 Ti3 Ti9 38.4(3)
O14 Ti3 Ti5 115.1(4)
O5 Ti3 Ti5 116.4(4)
O12 Ti3 Ti5 38.0(3)
O11 Ti3 Ti5 111.4(3)
O13 Ti3 Ti5 41.0(3)
Ti9 Ti3 Ti5 73.79(11)
O14 Ti3 Gd1 113.9(5)
O5 Ti3 Gd1 43.6(4)
O12 Ti3 Gd1 42.3(3)
O11 Ti3 Gd1 129.7(3)
O13 Ti3 Gd1 115.7(3)
Ti9 Ti3 Gd1 128.88(11)
Ti5 Ti3 Gd1 76.68(10)
O18 Ti4 O10 98.9(5)
O18 Ti4 O9 99.2(5)
O10 Ti4 O9 80.4(4)
O18 Ti4 O15 167.1(5)
O10 Ti4 O15 93.3(4)
O9 Ti4 O15 86.9(4)
O18 Ti4 O16 97.8(5)
O10 Ti4 O16 94.4(5)
O9 Ti4 O16 162.8(5)
O15 Ti4 O16 77.0(5)
O18 Ti4 O22 92.7(5)
O10 Ti4 O22 165.3(5)
O9 Ti4 O22 88.9(4)
O15 Ti4 O22 75.9(4)
O16 Ti4 O22 93.0(5)
O18 Ti4 Ti2 103.5(4)
O10 Ti4 Ti2 38.9(3)
O9 Ti4 Ti2 41.6(3)
O15 Ti4 Ti2 88.6(3)
O16 Ti4 Ti2 130.6(4)
O22 Ti4 Ti2 129.2(4)
O18 Ti4 Ti11 131.8(4)
O10 Ti4 Ti11 128.8(3)
O9 Ti4 Ti11 84.0(3)
O15 Ti4 Ti11 37.1(3)
O16 Ti4 Ti11 86.7(4)
O22 Ti4 Ti11 39.1(3)
Ti2 Ti4 Ti11 109.50(14)
O18 Ti4 Ti5 137.5(4)
O10 Ti4 Ti5 89.5(3)
O9 Ti4 Ti5 123.2(3)
O15 Ti4 Ti5 37.8(3)
O16 Ti4 Ti5 39.9(3)
O22 Ti4 Ti5 87.9(3)
Ti2 Ti4 Ti5 108.64(12)
Ti11 Ti4 Ti5 59.96(10)
O17 Ti5 O12 98.8(5)
O17 Ti5 O15 167.8(5)
O12 Ti5 O15 92.5(4)
O17 Ti5 O13 98.9(5)
O12 Ti5 O13 79.5(4)
O15 Ti5 O13 87.7(4)
O17 Ti5 O16 97.8(5)
O12 Ti5 O16 94.1(5)
O15 Ti5 O16 76.6(4)
O13 Ti5 O16 162.8(5)
O17 Ti5 O31 94.0(6)
O12 Ti5 O31 164.7(5)
O15 Ti5 O31 75.7(4)
O13 Ti5 O31 90.2(5)
O16 Ti5 O31 92.5(5)
O17 Ti5 Ti3 103.1(4)
O12 Ti5 Ti3 38.3(3)
O15 Ti5 Ti3 88.6(3)
O13 Ti5 Ti3 41.3(3)
O16 Ti5 Ti3 129.9(4)
O31 Ti5 Ti3 130.1(4)
O17 Ti5 Ti11 133.0(4)
O12 Ti5 Ti11 127.8(3)
O15 Ti5 Ti11 36.9(3)
O13 Ti5 Ti11 85.4(3)
O16 Ti5 Ti11 86.1(3)
O31 Ti5 Ti11 39.0(4)
Ti3 Ti5 Ti11 109.83(13)
O17 Ti5 Ti4 137.1(5)
O12 Ti5 Ti4 88.8(3)
O15 Ti5 Ti4 37.9(3)
O13 Ti5 Ti4 123.9(3)
O16 Ti5 Ti4 39.3(3)
O31 Ti5 Ti4 87.5(4)
Ti3 Ti5 Ti4 108.40(12)
Ti11 Ti5 Ti4 59.73(10)
O19 Ti6 O4 174.5(5)
O19 Ti6 O6 101.2(5)
O4 Ti6 O6 77.5(4)
O19 Ti6 O8 97.7(5)
O4 Ti6 O8 87.8(4)
O6 Ti6 O8 93.3(5)
O19 Ti6 O20 97.3(5)
O4 Ti6 O20 77.5(4)
O6 Ti6 O20 94.4(5)
O8 Ti6 O20 161.5(5)
O19 Ti6 O21 95.1(5)
O4 Ti6 O21 87.0(4)
O6 Ti6 O21 162.0(5)
O8 Ti6 O21 76.9(4)
O20 Ti6 O21 90.9(5)
O19 Ti6 Ti8 97.1(4)
O4 Ti6 Ti8 87.7(3)
O6 Ti6 Ti8 130.2(4)
O8 Ti6 Ti8 38.2(3)
O20 Ti6 Ti8 128.6(4)
O21 Ti6 Ti8 38.7(3)
O19 Ti6 Ti7 137.2(5)
O4 Ti6 Ti7 37.8(3)
O6 Ti6 Ti7 87.7(3)
O8 Ti6 Ti7 123.8(3)
O20 Ti6 Ti7 40.0(3)
O21 Ti6 Ti7 85.5(3)
Ti8 Ti6 Ti7 108.73(12)
O19 Ti6 Ti1 141.8(4)
O4 Ti6 Ti1 37.4(3)
O6 Ti6 Ti1 40.6(3)
O8 Ti6 Ti1 85.5(3)
O20 Ti6 Ti1 89.4(3)
O21 Ti6 Ti1 122.5(3)
Ti8 Ti6 Ti1 107.78(12)
Ti7 Ti6 Ti1 60.36(10)
O23 Ti7 O4 175.2(5)
O23 Ti7 O2 99.9(5)
O4 Ti7 O2 77.3(4)
O23 Ti7 O24 95.5(5)
O4 Ti7 O24 87.9(4)
O2 Ti7 O24 162.3(5)
O23 Ti7 O11 97.4(5)
O4 Ti7 O11 86.6(4)
O2 Ti7 O11 92.2(5)
O24 Ti7 O11 77.0(4)
O23 Ti7 O20 99.9(5)
O4 Ti7 O20 76.6(4)
O2 Ti7 O20 94.1(5)
O24 Ti7 O20 91.9(5)
O11 Ti7 O20 160.3(5)
O23 Ti7 Ti9 96.9(5)
O4 Ti7 Ti9 87.8(3)
O2 Ti7 Ti9 129.1(4)
O24 Ti7 Ti9 39.2(3)
O11 Ti7 Ti9 37.9(3)
O20 Ti7 Ti9 129.6(4)
O23 Ti7 Ti6 139.2(4)
O4 Ti7 Ti6 37.5(3)
O2 Ti7 Ti6 87.3(3)
O24 Ti7 Ti6 86.7(3)
O11 Ti7 Ti6 122.6(3)
O20 Ti7 Ti6 39.4(3)
Ti9 Ti7 Ti6 109.35(12)
O23 Ti7 Ti1 140.5(4)
O4 Ti7 Ti1 37.1(3)
O2 Ti7 Ti1 40.7(3)
O24 Ti7 Ti1 123.0(3)
O11 Ti7 Ti1 84.2(3)
O20 Ti7 Ti1 88.5(3)
Ti9 Ti7 Ti1 107.18(12)
Ti6 Ti7 Ti1 59.84(10)
O25 Ti8 O9 109.4(8)
O25 Ti8 O26 110.0(7)
O9 Ti8 O26 94.8(5)
O25 Ti8 O8 109.4(7)
O9 Ti8 O8 80.6(4)
O26 Ti8 O8 139.5(4)
O25 Ti8 O21 109.2(7)
O9 Ti8 O21 140.6(4)
O26 Ti8 O21 79.3(5)
O8 Ti8 O21 79.5(4)
O25 Ti8 Ti10 120.0(7)
O9 Ti8 Ti10 120.9(3)
O26 Ti8 Ti10 40.4(4)
O8 Ti8 Ti10 109.1(3)
O21 Ti8 Ti10 39.3(3)
O25 Ti8 Ti2 120.3(7)
O9 Ti8 Ti2 41.6(3)
O26 Ti8 Ti2 120.8(4)
O8 Ti8 Ti2 39.4(3)
O21 Ti8 Ti2 109.1(3)
Ti10 Ti8 Ti2 118.85(12)
O25 Ti8 Ti6 114.4(7)
O9 Ti8 Ti6 113.5(3)
O26 Ti8 Ti6 113.1(4)
O8 Ti8 Ti6 39.1(3)
O21 Ti8 Ti6 40.4(3)
Ti10 Ti8 Ti6 74.11(11)
Ti2 Ti8 Ti6 73.09(11)
O27 Ti9 O13 109.7(6)
O27 Ti9 O28 109.3(6)
O13 Ti9 O28 95.4(5)
O27 Ti9 O11 110.3(6)
O13 Ti9 O11 80.0(5)
O28 Ti9 O11 139.3(5)
O27 Ti9 O24 108.4(6)
O13 Ti9 O24 141.0(4)
O28 Ti9 O24 79.8(5)
O11 Ti9 O24 79.2(4)
O27 Ti9 Ti10 119.4(5)
O13 Ti9 Ti10 121.6(4)
O28 Ti9 Ti10 40.8(3)
O11 Ti9 Ti10 108.5(3)
O24 Ti9 Ti10 39.4(3)
O27 Ti9 Ti3 121.1(5)
O13 Ti9 Ti3 41.0(3)
O28 Ti9 Ti3 120.7(4)
O11 Ti9 Ti3 39.4(3)
O24 Ti9 Ti3 109.3(3)
Ti10 Ti9 Ti3 118.64(12)
O27 Ti9 Ti7 114.1(5)
O13 Ti9 Ti7 113.7(3)
O28 Ti9 Ti7 113.1(4)
O11 Ti9 Ti7 39.5(3)
O24 Ti9 Ti7 39.8(3)
Ti10 Ti9 Ti7 73.51(11)
Ti3 Ti9 Ti7 73.77(11)
O29 Ti10 O24 108.7(5)
O29 Ti10 O21 109.3(5)
O24 Ti10 O21 95.6(5)
O29 Ti10 O26 110.9(5)
O24 Ti10 O26 139.6(5)
O21 Ti10 O26 78.6(5)
O29 Ti10 O28 110.4(6)
O24 Ti10 O28 79.9(4)
O21 Ti10 O28 139.4(5)
O26 Ti10 O28 79.4(5)
O29 Ti10 Ti9 120.4(4)
O24 Ti10 Ti9 40.8(3)
O21 Ti10 Ti9 120.8(3)
O26 Ti10 Ti9 108.9(4)
O28 Ti10 Ti9 39.5(3)
O29 Ti10 Ti8 120.5(4)
O24 Ti10 Ti8 120.9(3)
O21 Ti10 Ti8 40.2(3)
O26 Ti10 Ti8 38.8(3)
O28 Ti10 Ti8 108.8(3)
Ti9 Ti10 Ti8 118.49(13)
O29 Ti10 Ti11 116.5(5)
O24 Ti10 Ti11 113.0(3)
O21 Ti10 Ti11 111.7(4)
O26 Ti10 Ti11 39.6(3)
O28 Ti10 Ti11 39.8(3)
Ti9 Ti10 Ti11 73.52(11)
Ti8 Ti10 Ti11 72.91(11)
O30 Ti11 O15 176.3(6)
O30 Ti11 O22 100.1(6)
O15 Ti11 O22 79.0(4)
O30 Ti11 O31 98.0(6)
O15 Ti11 O31 78.7(5)
O22 Ti11 O31 96.2(6)
O30 Ti11 O26 95.8(5)
O15 Ti11 O26 87.7(4)
O22 Ti11 O26 92.1(5)
O31 Ti11 O26 162.4(5)
O30 Ti11 O28 93.7(5)
O15 Ti11 O28 87.8(4)
O22 Ti11 O28 163.2(5)
O31 Ti11 O28 91.4(5)
O26 Ti11 O28 76.8(5)
O30 Ti11 Ti10 95.4(5)
O15 Ti11 Ti10 87.9(3)
O22 Ti11 Ti10 129.4(4)
O31 Ti11 Ti10 128.9(4)
O26 Ti11 Ti10 38.3(3)
O28 Ti11 Ti10 38.5(3)
O30 Ti11 Ti4 141.3(5)
O15 Ti11 Ti4 38.0(3)
O22 Ti11 Ti4 41.2(3)
O31 Ti11 Ti4 89.6(4)
O26 Ti11 Ti4 86.4(3)
O28 Ti11 Ti4 124.2(3)
Ti10 Ti11 Ti4 109.08(12)
O30 Ti11 Ti5 139.0(5)
O15 Ti11 Ti5 37.7(3)
O22 Ti11 Ti5 89.9(3)
O31 Ti11 Ti5 41.2(4)
O26 Ti11 Ti5 123.6(3)
O28 Ti11 Ti5 86.0(3)
Ti10 Ti11 Ti5 108.60(12)
Ti4 Ti11 Ti5 60.31(10)
C1 O1 Ti1 171.4(16)
C4 O2 Ti7 130.0(14)
C4 O2 Ti1 127.1(14)
Ti7 O2 Ti1 100.8(5)
Ti2 O3 Ti1 136.0(6)
Ti2 O3 Gd1 102.6(5)
Ti1 O3 Gd1 103.1(5)
Ti6 O4 Ti1 105.2(4)
Ti6 O4 Ti7 104.8(5)
Ti1 O4 Ti7 105.5(4)
Ti3 O5 Ti1 133.8(6)
Ti3 O5 Gd1 103.8(5)
Ti1 O5 Gd1 101.5(5)
C7 O6 Ti6 132.6(11)
C7 O6 Ti1 125.9(11)
Ti6 O6 Ti1 101.1(5)
C10 O7 Ti2 159.6(16)
Ti2 O8 Ti8 101.1(5)
Ti2 O8 Ti6 134.1(5)
Ti8 O8 Ti6 102.6(5)
Ti8 O9 Ti4 138.0(6)
Ti8 O9 Ti2 100.0(5)
Ti4 O9 Ti2 97.7(4)
Ti4 O10 Ti2 103.5(4)
Ti4 O10 Gd1 138.4(5)
Ti2 O10 Gd1 102.4(4)
Ti9 O11 Ti3 101.7(5)
Ti9 O11 Ti7 102.6(5)
Ti3 O11 Ti7 134.9(6)
Ti5 O12 Ti3 103.7(5)
Ti5 O12 Gd1 138.3(5)
Ti3 O12 Gd1 103.5(4)
Ti9 O13 Ti5 136.4(6)
Ti9 O13 Ti3 100.6(5)
Ti5 O13 Ti3 97.7(5)
C13 O14 Ti3 174.9(17)
Ti11 O15 Ti5 105.4(5)
Ti11 O15 Ti4 104.9(4)
Ti5 O15 Ti4 104.4(5)
C16 O16 Ti4 135.6(16)
C16 O16 Ti5 123.4(16)
Ti4 O16 Ti5 100.8(5)
C19 O17 Ti5 145.2(14)
C22 O18 Ti4 156.3(18)
C25 O19 Ti6 164.9(15)
C28 O20 Ti6 124.5(11)
C28 O20 Ti7 134.3(12)
Ti6 O20 Ti7 100.7(5)
Ti10 O21 Ti8 100.6(5)
Ti10 O21 Ti6 135.2(6)
Ti8 O21 Ti6 100.9(5)
C31 O22 Ti11 134.6(14)
C31 O22 Ti4 124.9(13)
Ti11 O22 Ti4 99.7(5)
C34 O23 Ti7 170.9(19)
Ti10 O24 Ti9 99.8(5)
Ti10 O24 Ti7 135.0(6)
Ti9 O24 Ti7 101.1(4)
C37 O25 Ti8 154.3(18)
Ti8 O26 Ti10 100.7(5)
Ti8 O26 Ti11 134.3(6)
Ti10 O26 Ti11 102.1(5)
C40 O27 Ti9 154.0(18)
Ti9 O28 Ti10 99.6(5)
Ti9 O28 Ti11 134.2(6)
Ti10 O28 Ti11 101.6(5)
C43 O29 Ti10 162(2)
C46 O30 Ti11 162.2(17)
C49 O31 Ti11 127.8(15)
C49 O31 Ti5 131.5(15)
Ti11 O31 Ti5 99.7(5)
N1 O32 Gd1 96.0(14)
N1 O33 Gd1 94.0(13)
N2 O35 Gd1 100.0(18)
N2 O36 Gd1 99.0(15)
O34 N1 O33 122(3)
O34 N1 O32 120(3)
O33 N1 O32 117.7(19)
O34 N1 Gd1 174(3)
O33 N1 Gd1 60.1(10)
O32 N1 Gd1 57.6(10)
O35 N2 O37 128(3)
O35 N2 O36 112(2)
O37 N2 O36 121(3)
O35 N2 Gd1 57.1(15)
O37 N2 Gd1 174(2)
O36 N2 Gd1 54.6(13)
O1 C1 C3 109(2)
O1 C1 C2 108(2)
C3 C1 C2 115(3)
C6 C4 C5 138(2)
C6 C4 O2 108(2)
C5 C4 O2 113.7(19)
O6 C7 C9 107.6(18)
O6 C7 C8 108.3(18)
C9 C7 C8 121(2)
C12 C10 C11 117(3)
C12 C10 O7 109(3)
C11 C10 O7 106(2)
C15 C13 O14 106(2)
C15 C13 C14 139(3)
O14 C13 C14 114(3)
C18 C16 C17 130(3)
C18 C16 O16 108(2)
C17 C16 O16 109(2)
O17 C19 C21 107(2)
O17 C19 C20 106(2)
C21 C19 C20 102(3)
O18 C22 C24 112(3)
O18 C22 C23 108(3)
C24 C22 C23 119(4)
C26 C25 O19 108(2)
C26 C25 C27 128(3)
O19 C25 C27 111(2)
C30 C28 O20 110(2)
C30 C28 C29 119(2)
O20 C28 C29 110(2)
C32 C31 O22 113.6(19)
C32 C31 C33 118(2)
O22 C31 C33 113.2(19)
O23 C34 C35 116(3)
O23 C34 C36 111(2)
C35 C34 C36 118(3)
C38 C37 O25 125(2)
C38 C37 C39 123(2)
O25 C37 C39 111(2)
O27 C40 C41 117(3)
O27 C40 C42 112(3)
C41 C40 C42 124(3)
O29 C43 C45 112(3)
O29 C43 C44 112(3)
C45 C43 C44 134(4)
O30 C46 C48 108(2)
O30 C46 C47 107(2)
C48 C46 C47 138(3)
C51 C49 O31 110(3)
C51 C49 C50 127(3)
O31 C49 C50 110(2)

loop_
_geom_bond_atom_site_label_1
_geom_bond_atom_site_label_2
_geom_bond_distance
Gd1 O10 2.294(9)
Gd1 O12 2.302(11)
Gd1 O3 2.349(11)
Gd1 O5 2.360(12)
Gd1 O36 2.428(17)
Gd1 O32 2.450(14)
Gd1 O33 2.509(14)
Gd1 O35 2.508(15)
Gd1 N1 2.89(2)
Gd1 N2 2.94(3)
Gd1 Ti2 3.310(3)
Gd1 Ti3 3.324(3)
Ti1 O1 1.770(12)
Ti1 O3 1.937(11)
Ti1 O4 1.958(10)
Ti1 O5 1.974(12)
Ti1 O6 2.064(11)
Ti1 O2 2.075(12)
Ti1 Ti6 3.110(4)
Ti1 Ti7 3.126(5)
Ti2 O7 1.765(11)
Ti2 O3 1.877(11)
Ti2 O8 1.935(11)
Ti2 O10 1.945(10)
Ti2 O9 2.019(10)
Ti2 Ti8 2.994(4)
Ti2 Ti4 3.015(4)
Ti3 O14 1.736(11)
Ti3 O5 1.845(12)
Ti3 O12 1.921(11)
Ti3 O11 1.948(11)
Ti3 O13 2.007(11)
Ti3 Ti9 3.005(4)
Ti3 Ti5 3.013(4)
Ti4 O18 1.774(12)
Ti4 O10 1.895(10)
Ti4 O9 1.985(10)
Ti4 O15 1.987(11)
Ti4 O16 2.024(12)
Ti4 O22 2.085(11)
Ti4 Ti11 3.119(5)
Ti4 Ti5 3.137(4)
Ti5 O17 1.821(12)
Ti5 O12 1.910(10)
Ti5 O15 1.984(11)
Ti5 O13 1.993(11)
Ti5 O16 2.048(12)
Ti5 O31 2.089(13)
Ti5 Ti11 3.126(4)
Ti6 O19 1.762(12)
Ti6 O4 1.956(10)
Ti6 O6 1.962(11)
Ti6 O8 1.980(10)
Ti6 O20 2.006(11)
Ti6 O21 2.019(11)
Ti6 Ti8 3.062(4)
Ti6 Ti7 3.109(4)
Ti7 O23 1.766(12)
Ti7 O4 1.969(10)
Ti7 O2 1.980(12)
Ti7 O24 1.992(11)
Ti7 O11 1.992(11)
Ti7 O20 2.032(11)
Ti7 Ti9 3.058(4)
Ti8 O25 1.752(15)
Ti8 O9 1.889(10)
Ti8 O26 1.898(11)
Ti8 O8 1.941(11)
Ti8 O21 1.951(11)
Ti8 Ti10 2.973(4)
Ti9 O27 1.756(12)
Ti9 O13 1.898(11)
Ti9 O28 1.916(11)
Ti9 O11 1.925(10)
Ti9 O24 1.968(11)
Ti9 Ti10 2.968(4)
Ti10 O29 1.791(12)
Ti10 O24 1.911(11)
Ti10 O21 1.914(11)
Ti10 O26 1.962(12)
Ti10 O28 1.968(12)
Ti10 Ti11 3.094(5)
Ti11 O30 1.770(12)
Ti11 O15 1.945(10)
Ti11 O22 1.994(12)
Ti11 O31 1.998(14)
Ti11 O26 2.016(11)
Ti11 O28 2.024(12)
O1 C1 1.45(3)
O2 C4 1.48(2)
O6 C7 1.47(2)
O7 C10 1.47(3)
O14 C13 1.47(2)
O16 C16 1.48(2)
O17 C19 1.44(3)
O18 C22 1.43(3)
O19 C25 1.46(3)
O20 C28 1.48(2)
O22 C31 1.44(2)
O23 C34 1.40(3)
O25 C37 1.394(19)
O27 C40 1.35(3)
O29 C43 1.32(3)
O30 C46 1.44(3)
O31 C49 1.44(2)
O32 N1 1.29(2)
O33 N1 1.26(3)
O34 N1 1.21(2)
O35 N2 1.16(2)
O36 N2 1.32(3)
O37 N2 1.19(3)
C1 C3 1.49(4)
C1 C2 1.51(4)
C4 C6 1.43(2)
C4 C5 1.46(3)
C7 C9 1.51(2)
C7 C8 1.54(2)
C10 C12 1.44(4)
C10 C11 1.42(4)
C13 C15 1.45(2)
C13 C14 1.48(2)
C16 C18 1.45(2)
C16 C17 1.47(4)
C19 C21 1.44(2)
C19 C20 1.52(4)
C22 C24 1.46(4)
C22 C23 1.50(2)
C25 C26 1.44(2)
C25 C27 1.50(2)
C28 C30 1.45(3)
C28 C29 1.53(3)
C31 C32 1.433(19)
C31 C33 1.49(3)
C34 C35 1.44(2)
C34 C36 1.44(4)
C37 C38 1.39(2)
C37 C39 1.49(2)
C40 C41 1.45(2)
C40 C42 1.47(2)
C43 C45 1.43(2)
C43 C44 1.45(2)
C46 C48 1.47(2)
C46 C47 1.48(4)
C49 C51 1.40(4)
C49 C50 1.48(4)

loop_
_geom_torsion_atom_site_label_1
_geom_torsion_atom_site_label_2
_geom_torsion_atom_site_label_3
_geom_torsion_atom_site_label_4
_geom_torsion
O7 Ti2 O3 Ti1 131.7(9)
O8 Ti2 O3 Ti1 22.8(9)
O10 Ti2 O3 Ti1 -119.5(9)
O9 Ti2 O3 Ti1 -53.8(13)
Ti8 Ti2 O3 Ti1 -8.9(10)
Ti4 Ti2 O3 Ti1 -95.0(8)
Gd1 Ti2 O3 Ti1 -124.4(10)
O7 Ti2 O3 Gd1 -103.9(5)
O8 Ti2 O3 Gd1 147.1(4)
O10 Ti2 O3 Gd1 4.8(4)
O9 Ti2 O3 Gd1 70.6(8)
Ti8 Ti2 O3 Gd1 115.5(3)
Ti4 Ti2 O3 Gd1 29.3(5)
O14 Ti3 O5 Ti1 -133.4(8)
O12 Ti3 O5 Ti1 118.1(8)
O11 Ti3 O5 Ti1 -23.0(9)
O13 Ti3 O5 Ti1 53.4(13)
Ti9 Ti3 O5 Ti1 7.5(10)
Ti5 Ti3 O5 Ti1 94.7(8)
Gd1 Ti3 O5 Ti1 121.4(10)
O14 Ti3 O5 Gd1 105.3(6)
O12 Ti3 O5 Gd1 -3.2(4)
O11 Ti3 O5 Gd1 -144.4(4)
O13 Ti3 O5 Gd1 -68.0(9)
Ti9 Ti3 O5 Gd1 -113.8(4)
Ti5 Ti3 O5 Gd1 -26.7(5)
O3 Ti2 O7 C10 -37(5)
O8 Ti2 O7 C10 65(5)
O10 Ti2 O7 C10 -130(5)
O9 Ti2 O7 C10 146(5)
Ti8 Ti2 O7 C10 106(5)
Ti4 Ti2 O7 C10 -171(4)
Gd1 Ti2 O7 C10 -85(5)
O25 Ti8 O9 Ti4 -132.4(10)
O26 Ti8 O9 Ti4 -19.2(9)
O8 Ti8 O9 Ti4 120.2(8)
O21 Ti8 O9 Ti4 59.8(12)
Ti10 Ti8 O9 Ti4 13.6(10)
Ti2 Ti8 O9 Ti4 113.5(9)
Ti6 Ti8 O9 Ti4 98.5(8)
O25 Ti8 O9 Ti2 114.1(7)
O26 Ti8 O9 Ti2 -132.7(5)
O8 Ti8 O9 Ti2 6.7(4)
O21 Ti8 O9 Ti2 -53.7(9)
Ti10 Ti8 O9 Ti2 -99.9(4)
Ti6 Ti8 O9 Ti2 -14.9(5)
O18 Ti4 O10 Ti2 100.5(6)
O9 Ti4 O10 Ti2 2.6(4)
O15 Ti4 O10 Ti2 -83.7(5)
O16 Ti4 O10 Ti2 -160.9(5)
O22 Ti4 O10 Ti2 -41(2)
Ti11 Ti4 O10 Ti2 -71.7(5)
Ti5 Ti4 O10 Ti2 -121.3(4)
O18 Ti4 O10 Gd1 -132.5(8)
O9 Ti4 O10 Gd1 129.6(8)
O15 Ti4 O10 Gd1 43.3(8)
O16 Ti4 O10 Gd1 -33.9(8)
O22 Ti4 O10 Gd1 85.9(19)
Ti2 Ti4 O10 Gd1 127.0(10)
Ti11 Ti4 O10 Gd1 55.3(9)
Ti5 Ti4 O10 Gd1 5.7(7)
O27 Ti9 O13 Ti5 131.6(8)
O28 Ti9 O13 Ti5 18.9(8)
O11 Ti9 O13 Ti5 -120.2(8)
O24 Ti9 O13 Ti5 -61.6(11)
Ti10 Ti9 O13 Ti5 -14.6(9)
Ti3 Ti9 O13 Ti5 -113.3(9)
Ti7 Ti9 O13 Ti5 -99.2(8)
O27 Ti9 O13 Ti3 -115.1(6)
O28 Ti9 O13 Ti3 132.2(5)
O11 Ti9 O13 Ti3 -7.0(5)
O24 Ti9 O13 Ti3 51.7(9)
Ti10 Ti9 O13 Ti3 98.7(4)
Ti7 Ti9 O13 Ti3 14.0(5)
O12 Ti5 O17 C19 35(3)
O15 Ti5 O17 C19 -168(3)
O13 Ti5 O17 C19 -46(3)
O16 Ti5 O17 C19 131(3)
O31 Ti5 O17 C19 -136(3)
Ti3 Ti5 O17 C19 -4(3)
Ti11 Ti5 O17 C19 -138(3)
Ti4 Ti5 O17 C19 133(3)
O10 Ti4 O18 C22 -26(4)
O9 Ti4 O18 C22 55(4)
O15 Ti4 O18 C22 173(4)
O16 Ti4 O18 C22 -122(4)
O22 Ti4 O18 C22 145(4)
Ti2 Ti4 O18 C22 13(4)
Ti11 Ti4 O18 C22 146(4)
Ti5 Ti4 O18 C22 -125(4)
O6 Ti6 O19 C25 112(6)
O8 Ti6 O19 C25 17(6)
O20 Ti6 O19 C25 -152(6)
O21 Ti6 O19 C25 -60(6)
Ti8 Ti6 O19 C25 -21(6)
Ti7 Ti6 O19 C25 -149(6)
Ti1 Ti6 O19 C25 110(6)
O9 Ti8 O25 C37 110(5)
O26 Ti8 O25 C37 8(5)
O8 Ti8 O25 C37 -163(4)
O21 Ti8 O25 C37 -78(5)
Ti10 Ti8 O25 C37 -36(5)
Ti2 Ti8 O25 C37 155(4)
Ti6 Ti8 O25 C37 -121(4)
O25 Ti8 O26 Ti10 -113.1(8)
O9 Ti8 O26 Ti10 134.2(5)
O8 Ti8 O26 Ti10 53.1(9)
O21 Ti8 O26 Ti10 -6.4(5)
Ti2 Ti8 O26 Ti10 99.6(5)
Ti6 Ti8 O26 Ti10 16.1(5)
O25 Ti8 O26 Ti11 127.9(10)
O9 Ti8 O26 Ti11 15.2(9)
O8 Ti8 O26 Ti11 -65.9(12)
O21 Ti8 O26 Ti11 -125.4(9)
Ti10 Ti8 O26 Ti11 -119.0(10)
Ti2 Ti8 O26 Ti11 -19.4(10)
Ti6 Ti8 O26 Ti11 -102.8(8)
O13 Ti9 O27 C40 14(4)
O28 Ti9 O27 C40 117(4)
O11 Ti9 O27 C40 -73(4)
O24 Ti9 O27 C40 -158(4)
Ti10 Ti9 O27 C40 161(4)
Ti3 Ti9 O27 C40 -30(4)
Ti7 Ti9 O27 C40 -115(4)
O24 Ti10 O29 C43 2(7)
O21 Ti10 O29 C43 -102(7)
O26 Ti10 O29 C43 174(6)
O28 Ti10 O29 C43 88(7)
Ti9 Ti10 O29 C43 45(7)
Ti8 Ti10 O29 C43 -144(6)
Ti11 Ti10 O29 C43 131(6)
O22 Ti11 O30 C46 -149(5)
O31 Ti11 O30 C46 114(5)
O26 Ti11 O30 C46 -55(5)
O28 Ti11 O30 C46 22(5)
Ti10 Ti11 O30 C46 -17(5)
Ti4 Ti11 O30 C46 -147(5)
Ti5 Ti11 O30 C46 110(5)
Gd1 O33 N1 O34 174(4)
Gd1 O33 N1 O32 -1(3)
Gd1 O32 N1 O34 -174(3)
Gd1 O32 N1 O33 1(4)
Gd1 O35 N2 O37 -176(3)
Gd1 O35 N2 O36 -1(3)
Gd1 O36 N2 O35 1(3)
Gd1 O36 N2 O37 176(3)
Ti7 O2 C4 C6 -105(3)
Ti1 O2 C4 C6 94(3)
Ti7 O2 C4 C5 82(3)
Ti1 O2 C4 C5 -79(3)
Ti6 O6 C7 C9 -72(2)
Ti1 O6 C7 C9 99.1(19)
Ti6 O6 C7 C8 60(2)
Ti1 O6 C7 C8 -129.0(17)
Ti2 O7 C10 C12 137(4)
Ti2 O7 C10 C11 -95(5)
Ti4 O16 C16 C18 -58(4)
Ti5 O16 C16 C18 127(2)
Ti4 O16 C16 C17 87(3)
Ti5 O16 C16 C17 -88(3)
Ti5 O17 C19 C21 175(2)
Ti5 O17 C19 C20 -76(4)
Ti4 O18 C22 C24 50(6)
Ti4 O18 C22 C23 -83(5)
Ti6 O19 C25 C26 113(6)
Ti6 O19 C25 C27 -32(7)
Ti6 O20 C28 C30 94(2)
Ti7 O20 C28 C30 -77(3)
Ti6 O20 C28 C29 -133.3(17)
Ti7 O20 C28 C29 56(3)
Ti11 O22 C31 C32 -62(3)
Ti4 O22 C31 C32 130(3)
Ti11 O22 C31 C33 76(2)
Ti4 O22 C31 C33 -91(2)
Ti8 O25 C37 C38 -168(3)
Ti8 O25 C37 C39 27(6)
Ti9 O27 C40 C41 -173(3)
Ti9 O27 C40 C42 35(6)
Ti10 O29 C43 C45 -58(9)
Ti10 O29 C43 C44 134(5)
Ti11 O30 C46 C48 -61(7)
Ti11 O30 C46 C47 95(5)
Ti11 O31 C49 C51 120(3)
Ti5 O31 C49 C51 -74(3)
Ti11 O31 C49 C50 -95(3)
Ti5 O31 C49 C50 71(3)
